data_4350489
loop_
_publ_author_name
'Dong, Yu-Bin'
'Wang, Le'
'Ma, Jian-Ping'
'Huang, Ru-Qi'

_publ_section_title
;
 A novel cascade supramolecular complex with a reversible nanosized
 18-component H-bonded {(C6H6)6(SbF6)12}12- cage unit templated by a
 chiral metal-organic complex.
;
_journal_issue 23
_journal_name_full 'Inorganic chemistry'
_journal_page_first 9157
_journal_page_last 9159
_journal_paper_doi 10.1021/ic061005l
_journal_volume 45
_journal_year 2006
_chemical_absolute_configuration syn
_chemical_formula_sum 'C48 H48 Ag3 F18 N12 S6 Sb3'
_chemical_formula_weight 2016.20
_space_group_IT_number 146
_space_group_name_Hall 'R 3'
_space_group_name_H-M_alt 'R 3 :H'
_symmetry_cell_setting rhombohedral
_symmetry_space_group_name_H-M 'R 3 :H'
_atom_sites_solution_hydrogens geom
_atom_sites_solution_primary direct
_atom_sites_solution_secondary difmap
_audit_creation_method SHELXL-97
_cell_angle_alpha 90.00
_cell_angle_beta 90.00
_cell_angle_gamma 120.00
_cell_formula_units_Z 3
_cell_length_a 14.4874(10)
_cell_length_b 14.4874(10)
_cell_length_c 28.525(4)
_cell_measurement_reflns_used 5867
_cell_measurement_temperature 298(2)
_cell_measurement_theta_max 24.886
_cell_measurement_theta_min 2.162
_cell_volume 5184.9(9)
_computing_cell_refinement 'Bruker SMART'
_computing_data_collection 'Bruker SMART'
_computing_data_reduction 'Bruker SAINT'
_computing_molecular_graphics 'Bruker SHELXTL'
_computing_publication_material 'Bruker SHELXTL'
_computing_structure_refinement 'SHELXL-97 (Sheldrick, 1997)'
_computing_structure_solution 'SHELXS-97 (Sheldrick, 1990)'
_diffrn_ambient_temperature 298(2)
_diffrn_measured_fraction_theta_full 1.000
_diffrn_measured_fraction_theta_max 1.000
_diffrn_measurement_device_type 'CCD area detector'
_diffrn_measurement_method 'phi and omega scans'
_diffrn_radiation_monochromator graphite
_diffrn_radiation_source 'fine-focus sealed tube'
_diffrn_radiation_type MoK\a
_diffrn_radiation_wavelength 0.71073
_diffrn_reflns_av_R_equivalents 0.0226
_diffrn_reflns_av_sigmaI/netI 0.0387
_diffrn_reflns_limit_h_max 17
_diffrn_reflns_limit_h_min -17
_diffrn_reflns_limit_k_max 16
_diffrn_reflns_limit_k_min -17
_diffrn_reflns_limit_l_max 29
_diffrn_reflns_limit_l_min -34
_diffrn_reflns_number 9504
_diffrn_reflns_theta_full 25.49
_diffrn_reflns_theta_max 25.49
_diffrn_reflns_theta_min 1.77
_exptl_absorpt_coefficient_mu 2.261
_exptl_absorpt_correction_T_max 0.6605
_exptl_absorpt_correction_T_min 0.5408
_exptl_absorpt_correction_type multi-scan
_exptl_absorpt_process_details sadabs
_exptl_crystal_colour YELLOW
_exptl_crystal_density_diffrn 1.937
_exptl_crystal_density_method 'not measured'
_exptl_crystal_description block
_exptl_crystal_F_000 2916
_exptl_crystal_size_max 0.31
_exptl_crystal_size_mid 0.26
_exptl_crystal_size_min 0.20
_refine_diff_density_max 2.869
_refine_diff_density_min -1.192
_refine_diff_density_rms '0.138 End ======'
_refine_ls_abs_structure_details 'Flack H D (1983), Acta Cryst. A39, 876-881'
_refine_ls_abs_structure_Flack 0.58(7)
_refine_ls_extinction_method none
_refine_ls_goodness_of_fit_ref 1.078
_refine_ls_hydrogen_treatment constr
_refine_ls_matrix_type full
_refine_ls_number_parameters 274
_refine_ls_number_reflns 3378
_refine_ls_number_restraints 135
_refine_ls_restrained_S_all 1.068
_refine_ls_R_factor_all 0.0604
_refine_ls_R_factor_gt 0.0576
_refine_ls_shift/su_max 0.001
_refine_ls_shift/su_mean 0.000
_refine_ls_structure_factor_coef Fsqd
_refine_ls_weighting_details 'calc w=1/[\s^2^(Fo^2^)+(0.0969P)^2^+55.9064P] where P=(Fo^2^+2Fc^2^)/3'
_refine_ls_weighting_scheme calc
_refine_ls_wR_factor_gt 0.1698
_refine_ls_wR_factor_ref 0.1723
_reflns_number_gt 3186
_reflns_number_total 3378
_reflns_threshold_expression >2sigma(I)
_cod_data_source_file ic061005lsi20060606_111413.cif
_cod_data_source_block 1
_cod_depositor_comments
;
The following automatic conversions were performed:

data item '_symmetry_cell_setting' value 'Rhombohedral' was changed
to 'rhombohedral' in accordance with the
/home/saulius/struct/COD-crude-data/automatic-downloads/DataCite-retrospective/ACS/depositions/lib/dictionaries/cif_core.dic
dictionary named 'cif_core.dic' version 2.4.2 last updated on
2011-04-26.

Automatic conversion script
Id: cif_fix_values 6909 2019-04-08 15:41:33Z antanas 
;
_cod_original_sg_symbol_H-M R3
_cod_database_code 4350489

loop_
_symmetry_equiv_pos_as_xyz
'x, y, z'
'-y, x-y, z'
'-x+y, -x, z'
'x+2/3, y+1/3, z+1/3'
'-y+2/3, x-y+1/3, z+1/3'
'-x+y+2/3, -x+1/3, z+1/3'
'x+1/3, y+2/3, z+2/3'
'-y+1/3, x-y+2/3, z+2/3'
'-x+y+1/3, -x+2/3, z+2/3'

loop_
_atom_site_label
_atom_site_type_symbol
_atom_site_fract_x
_atom_site_fract_y
_atom_site_fract_z
_atom_site_U_iso_or_equiv
_atom_site_adp_type
_atom_site_occupancy
_atom_site_symmetry_multiplicity
_atom_site_calc_flag
_atom_site_refinement_flags
Ag4 Ag 0.14164(10) 0.89303(9) 0.28799(8) 0.0765(4) Uani 1 1 d .
N1 N 0.2159(9) 0.9267(9) 0.2168(4) 0.063(2) Uani 1 1 d U
N2 N 0.2221(7) 1.0857(6) 0.2724(4) 0.0473(19) Uani 1 1 d U
N3 N 0.1072(9) 0.8066(8) 0.3553(4) 0.056(2) Uani 1 1 d U
N4 N -0.0533(7) 0.7864(7) 0.2997(4) 0.049(2) Uani 1 1 d U
C1 C -0.1898(11) 0.6551(13) 0.3501(6) 0.084(5) Uani 1 1 d U
H1A H -0.2364 0.6808 0.3405 0.125 Uiso 1 1 calc R
H1B H -0.1934 0.6463 0.3836 0.125 Uiso 1 1 calc R
H1C H -0.2113 0.5878 0.3354 0.125 Uiso 1 1 calc R
C2 C -0.0807(10) 0.7317(10) 0.3365(4) 0.057(3) Uani 1 1 d U
C3 C 0.0082(10) 0.7473(9) 0.3667(4) 0.055(2) Uani 1 1 d U
C4 C 0.1744(12) 0.8118(13) 0.3891(6) 0.076(3) Uani 1 1 d U
H4 H 0.2481 0.8526 0.3864 0.091 Uiso 1 1 calc R
C5 C 0.1238(17) 0.7506(16) 0.4286(8) 0.098(5) Uani 1 1 d U
H5 H 0.1579 0.7441 0.4549 0.117 Uiso 1 1 calc R
C6 C 0.3026(14) 1.2176(11) 0.2102(6) 0.083(4) Uani 1 1 d U
H6A H 0.3159 1.2686 0.2345 0.125 Uiso 1 1 calc R
H6B H 0.2512 1.2164 0.1886 0.125 Uiso 1 1 calc R
H6C H 0.3678 1.2372 0.1939 0.125 Uiso 1 1 calc R
C7 C 0.2614(9) 1.1122(10) 0.2309(5) 0.057(3) Uani 1 1 d U
C8 C 0.2634(9) 1.0283(10) 0.2033(4) 0.056(2) Uani 1 1 d U
C9 C 0.2319(13) 0.8654(14) 0.1842(6) 0.076(4) Uani 1 1 d U
H9 H 0.2050 0.7925 0.1875 0.092 Uiso 1 1 calc R
C10 C 0.2888(13) 0.9209(14) 0.1482(5) 0.076(3) Uani 1 1 d U
H10 H 0.3067 0.8909 0.1235 0.091 Uiso 1 1 calc R
C11 C 0.4600(5) 0.8913(17) 0.2589(9) 0.154(8) Uani 1 1 d DU
H11 H 0.4427 0.8417 0.2350 0.185 Uiso 1 1 calc R
C12 C 0.5018(9) 0.9967(19) 0.2484(7) 0.157(8) Uani 1 1 d DU
H12 H 0.5129 1.0187 0.2172 0.189 Uiso 1 1 calc R
C13 C 0.5275(12) 1.0706(15) 0.2836(9) 0.139(7) Uani 1 1 d DU
H13 H 0.5561 1.1426 0.2767 0.167 Uiso 1 1 calc R
C14 C 0.5100(14) 1.035(2) 0.3288(8) 0.154(8) Uani 1 1 d DU
H14 H 0.5271 1.0842 0.3530 0.185 Uiso 1 1 calc R
C15 C 0.4696(16) 0.933(2) 0.3395(7) 0.143(8) Uani 1 1 d DU
H15 H 0.4588 0.9122 0.3707 0.171 Uiso 1 1 calc R
C16 C 0.4435(12) 0.8587(18) 0.3048(10) 0.163(9) Uani 1 1 d DU
H16 H 0.4151 0.7871 0.3123 0.196 Uiso 1 1 calc R
S1 S -0.0108(3) 0.6896(4) 0.42084(15) 0.0767(10) Uani 1 1 d .
S2 S 0.3257(3) 1.0473(4) 0.15073(16) 0.0806(10) Uani 1 1 d U
F1 F 0.2371(15) 0.6924(15) 0.5147(6) 0.163(7) Uani 1 1 d .
F2 F 0.3601(14) 0.7847(10) 0.4416(7) 0.155(7) Uani 1 1 d .
F3 F 0.2232(8) 0.6538(9) 0.1448(4) 0.093(3) Uani 1 1 d .
F4 F 0.2357(7) 0.5550(7) 0.0691(4) 0.081(2) Uani 1 1 d .
F5 F 0.992(2) 0.100(2) 0.0770(13) 0.31(2) Uani 1 1 d .
F6 F 0.889(2) -0.014(2) 0.1386(17) 0.36(3) Uani 1 1 d .
Sb1 Sb 0.3333 0.6667 0.48042(11) 0.0801(5) Uani 1 3 d S
Sb2 Sb 0.3333 0.6667 0.10647(8) 0.0545(3) Uani 1 3 d S
Sb3 Sb 1.0000 0.0000 0.10931(10) 0.0720(5) Uani 1 3 d S

loop_
_atom_site_aniso_label
_atom_site_aniso_U_11
_atom_site_aniso_U_22
_atom_site_aniso_U_33
_atom_site_aniso_U_23
_atom_site_aniso_U_13
_atom_site_aniso_U_12
Ag4 0.0789(7) 0.0688(6) 0.0697(7) 0.0163(5) 0.0160(5) 0.0279(5)
N1 0.063(5) 0.066(5) 0.064(6) 0.003(5) 0.013(5) 0.037(5)
N2 0.055(5) 0.036(4) 0.053(5) 0.016(4) 0.019(4) 0.025(4)
N3 0.068(5) 0.057(5) 0.050(5) -0.004(4) -0.008(4) 0.035(4)
N4 0.043(4) 0.052(5) 0.053(5) -0.002(4) -0.007(4) 0.024(4)
C1 0.059(7) 0.086(9) 0.086(11) 0.031(8) 0.002(7) 0.021(7)
C2 0.066(6) 0.057(6) 0.045(6) -0.003(5) 0.002(5) 0.028(5)
C3 0.072(6) 0.053(5) 0.050(6) 0.005(5) -0.002(5) 0.039(5)
C4 0.074(7) 0.091(8) 0.072(8) 0.002(7) -0.008(6) 0.049(7)
C5 0.123(12) 0.116(11) 0.090(11) -0.005(9) -0.023(9) 0.087(10)
C6 0.108(11) 0.058(7) 0.070(9) 0.006(7) 0.021(8) 0.031(7)
C7 0.052(5) 0.060(6) 0.057(6) 0.005(5) -0.006(5) 0.026(5)
C8 0.052(5) 0.075(6) 0.043(5) -0.002(5) -0.002(4) 0.034(5)
C9 0.077(7) 0.087(8) 0.074(8) -0.011(7) 0.014(6) 0.047(6)
C10 0.083(7) 0.101(9) 0.052(7) -0.003(6) 0.014(6) 0.052(7)
C11 0.114(12) 0.210(18) 0.163(17) -0.029(15) 0.018(13) 0.099(13)
C12 0.103(12) 0.208(19) 0.167(17) -0.005(16) 0.001(13) 0.081(14)
C13 0.093(10) 0.193(18) 0.157(17) -0.026(14) 0.014(12) 0.092(12)
C14 0.118(12) 0.197(18) 0.169(17) -0.043(15) -0.015(13) 0.094(13)
C15 0.109(12) 0.196(18) 0.140(16) 0.027(14) -0.009(12) 0.088(13)
C16 0.121(13) 0.203(19) 0.164(17) 0.002(15) 0.009(14) 0.080(14)
S1 0.095(3) 0.101(3) 0.0488(19) 0.0218(18) 0.0095(17) 0.059(2)
S2 0.085(2) 0.097(3) 0.056(2) 0.0013(18) 0.0227(18) 0.042(2)
F1 0.172(14) 0.196(15) 0.149(15) -0.027(12) 0.046(11) 0.113(13)
F2 0.158(12) 0.081(7) 0.230(19) 0.056(9) 0.055(12) 0.064(8)
F3 0.083(6) 0.104(7) 0.098(7) 0.011(5) 0.029(5) 0.050(5)
F4 0.073(5) 0.068(5) 0.087(6) -0.018(4) -0.029(4) 0.023(4)
F5 0.29(3) 0.19(2) 0.38(4) 0.18(3) -0.04(3) 0.07(2)
F6 0.24(3) 0.23(3) 0.57(7) 0.01(4) 0.25(4) 0.10(2)
Sb1 0.0626(6) 0.0626(6) 0.1152(16) 0.000 0.000 0.0313(3)
Sb2 0.0500(4) 0.0500(4) 0.0635(9) 0.000 0.000 0.0250(2)
Sb3 0.0613(5) 0.0613(5) 0.0936(13) 0.000 0.000 0.0306(3)

loop_
_atom_type_symbol
_atom_type_description
_atom_type_scat_dispersion_real
_atom_type_scat_dispersion_imag
_atom_type_scat_source
C C 0.0033 0.0016 'International Tables Vol C Tables 4.2.6.8 and 6.1.1.4'
H H 0.0000 0.0000 'International Tables Vol C Tables 4.2.6.8 and 6.1.1.4'
N N 0.0061 0.0033 'International Tables Vol C Tables 4.2.6.8 and 6.1.1.4'
F F 0.0171 0.0103 'International Tables Vol C Tables 4.2.6.8 and 6.1.1.4'
S S 0.1246 0.1234 'International Tables Vol C Tables 4.2.6.8 and 6.1.1.4'
Ag Ag -0.8971 1.1015 'International Tables Vol C Tables 4.2.6.8 and 6.1.1.4'
Sb Sb -0.5866 1.5461 'International Tables Vol C Tables 4.2.6.8 and 6.1.1.4'

loop_
_geom_angle_atom_site_label_1
_geom_angle_atom_site_label_2
_geom_angle_atom_site_label_3
_geom_angle
_geom_angle_site_symmetry_1
_geom_angle_site_symmetry_3
N3 Ag4 N1 149.5(4) . .
N3 Ag4 N2 130.0(4) . .
N1 Ag4 N2 71.7(4) . .
N3 Ag4 N4 70.4(4) . .
N1 Ag4 N4 122.3(4) . .
N2 Ag4 N4 118.5(3) . .
C8 N1 C9 110.8(12) . .
C8 N1 Ag4 115.4(8) . .
C9 N1 Ag4 133.5(10) . .
C7 N2 N4 118.8(9) . 2_675
C7 N2 Ag4 113.0(8) . .
N4 N2 Ag4 127.2(6) 2_675 .
C3 N3 C4 112.8(12) . .
C3 N3 Ag4 117.2(8) . .
C4 N3 Ag4 129.7(10) . .
C2 N4 N2 115.2(10) . 3_465
C2 N4 Ag4 114.2(8) . .
N2 N4 Ag4 130.5(7) 3_465 .
C2 C1 H1A 109.5 . .
C2 C1 H1B 109.5 . .
H1A C1 H1B 109.5 . .
C2 C1 H1C 109.5 . .
H1A C1 H1C 109.5 . .
H1B C1 H1C 109.5 . .
N4 C2 C1 125.8(13) . .
N4 C2 C3 114.7(11) . .
C1 C2 C3 119.5(12) . .
N3 C3 C2 123.3(11) . .
N3 C3 S1 114.0(9) . .
C2 C3 S1 122.7(10) . .
N3 C4 C5 114.1(15) . .
N3 C4 H4 123.0 . .
C5 C4 H4 123.0 . .
C4 C5 S1 109.0(13) . .
C4 C5 H5 125.5 . .
S1 C5 H5 125.5 . .
C7 C6 H6A 109.5 . .
C7 C6 H6B 109.5 . .
H6A C6 H6B 109.5 . .
C7 C6 H6C 109.5 . .
H6A C6 H6C 109.5 . .
H6B C6 H6C 109.5 . .
N2 C7 C6 125.0(13) . .
N2 C7 C8 116.0(11) . .
C6 C7 C8 119.0(12) . .
N1 C8 C7 123.3(11) . .
N1 C8 S2 111.9(10) . .
C7 C8 S2 124.8(10) . .
C10 C9 N1 112.9(15) . .
C10 C9 H9 123.5 . .
N1 C9 H9 123.5 . .
C9 C10 S2 114.0(12) . .
C9 C10 H10 123.0 . .
S2 C10 H10 123.0 . .
C12 C11 C16 119.9(12) . .
C12 C11 H11 120.1 . .
C16 C11 H11 120.0 . .
C11 C12 C13 120.4(12) . .
C11 C12 H12 119.8 . .
C13 C12 H12 119.8 . .
C14 C13 C12 118.0(13) . .
C14 C13 H13 121.0 . .
C12 C13 H13 121.0 . .
C15 C14 C13 122.2(13) . .
C15 C14 H14 118.9 . .
C13 C14 H14 118.9 . .
C14 C15 C16 120.5(13) . .
C14 C15 H15 119.8 . .
C16 C15 H15 119.8 . .
C11 C16 C15 119.0(13) . .
C11 C16 H16 120.5 . .
C15 C16 H16 120.5 . .
C5 S1 C3 90.0(8) . .
C10 S2 C8 90.4(7) . .
F1 Sb1 F1 95.6(9) . 3_565
F1 Sb1 F1 95.6(9) . 2_665
F1 Sb1 F1 95.6(9) 3_565 2_665
F1 Sb1 F2 87.9(8) . .
F1 Sb1 F2 86.7(9) 3_565 .
F1 Sb1 F2 175.7(9) 2_665 .
F1 Sb1 F2 86.7(9) . 2_665
F1 Sb1 F2 175.7(9) 3_565 2_665
F1 Sb1 F2 87.9(8) 2_665 2_665
F2 Sb1 F2 89.7(8) . 2_665
F1 Sb1 F2 175.7(9) . 3_565
F1 Sb1 F2 87.9(8) 3_565 3_565
F1 Sb1 F2 86.7(9) 2_665 3_565
F2 Sb1 F2 89.7(8) . 3_565
F2 Sb1 F2 89.7(8) 2_665 3_565
F4 Sb2 F4 90.5(5) 3_565 .
F4 Sb2 F4 90.5(5) 3_565 2_665
F4 Sb2 F4 90.5(5) . 2_665
F4 Sb2 F3 89.9(4) 3_565 .
F4 Sb2 F3 90.5(5) . .
F4 Sb2 F3 178.9(5) 2_665 .
F4 Sb2 F3 90.5(5) 3_565 3_565
F4 Sb2 F3 178.9(5) . 3_565
F4 Sb2 F3 89.9(5) 2_665 3_565
F3 Sb2 F3 89.1(5) . 3_565
F4 Sb2 F3 178.9(5) 3_565 2_665
F4 Sb2 F3 89.9(5) . 2_665
F4 Sb2 F3 90.5(5) 2_665 2_665
F3 Sb2 F3 89.1(5) . 2_665
F3 Sb2 F3 89.1(5) 3_565 2_665
F6 Sb3 F6 99(2) 3_765 2_645
F6 Sb3 F6 99(2) 3_765 .
F6 Sb3 F6 99(2) 2_645 .
F6 Sb3 F5 177(2) 3_765 2_645
F6 Sb3 F5 84.6(19) 2_645 2_645
F6 Sb3 F5 81.3(18) . 2_645
F6 Sb3 F5 84.6(19) 3_765 3_765
F6 Sb3 F5 81.3(18) 2_645 3_765
F6 Sb3 F5 177(2) . 3_765
F5 Sb3 F5 95.3(19) 2_645 3_765
F6 Sb3 F5 81.3(18) 3_765 .
F6 Sb3 F5 177(2) 2_645 .
F6 Sb3 F5 84.6(19) . .
F5 Sb3 F5 95.3(19) 2_645 .
F5 Sb3 F5 95.3(19) 3_765 .

loop_
_geom_bond_atom_site_label_1
_geom_bond_atom_site_label_2
_geom_bond_distance
_geom_bond_site_symmetry_2
Ag4 N3 2.209(11) .
Ag4 N1 2.235(11) .
Ag4 N2 2.469(8) .
Ag4 N4 2.472(9) .
N1 C8 1.333(17) .
N1 C9 1.382(18) .
N2 C7 1.286(17) .
N2 N4 1.386(12) 2_675
N3 C3 1.292(17) .
N3 C4 1.345(18) .
N4 C2 1.254(16) .
N4 N2 1.386(12) 3_465
C1 C2 1.458(19) .
C1 H1A 0.9600 .
C1 H1B 0.9600 .
C1 H1C 0.9600 .
C2 C3 1.472(18) .
C3 S1 1.710(12) .
C4 C5 1.39(3) .
C4 H4 0.9300 .
C5 S1 1.70(2) .
C5 H5 0.9300 .
C6 C7 1.458(19) .
C6 H6A 0.9600 .
C6 H6B 0.9600 .
C6 H6C 0.9600 .
C7 C8 1.460(19) .
C8 S2 1.700(12) .
C9 C10 1.31(2) .
C9 H9 0.9300 .
C10 S2 1.633(18) .
C10 H10 0.9300 .
C11 C12 1.365(9) .
C11 C16 1.372(9) .
C11 H11 0.9300 .
C12 C13 1.376(9) .
C12 H12 0.9300 .
C13 C14 1.366(10) .
C13 H13 0.9300 .
C14 C15 1.32(2) .
C14 H14 0.9300 .
C15 C16 1.372(10) .
C15 H15 0.9300 .
C16 H16 0.9300 .
F1 Sb1 1.886(13) .
F2 Sb1 1.907(12) .
F3 Sb2 1.865(9) .
F4 Sb2 1.862(8) .
F5 Sb3 1.766(18) .
F6 Sb3 1.73(2) .
Sb1 F1 1.886(13) 3_565
Sb1 F1 1.886(13) 2_665
Sb1 F2 1.907(12) 2_665
Sb1 F2 1.907(12) 3_565
Sb2 F4 1.862(8) 3_565
Sb2 F4 1.862(8) 2_665
Sb2 F3 1.865(9) 3_565
Sb2 F3 1.865(9) 2_665
Sb3 F6 1.73(2) 3_765
Sb3 F6 1.73(2) 2_645
Sb3 F5 1.766(18) 2_645
Sb3 F5 1.766(18) 3_765

loop_
_geom_torsion_atom_site_label_1
_geom_torsion_atom_site_label_2
_geom_torsion_atom_site_label_3
_geom_torsion_atom_site_label_4
_geom_torsion
_geom_torsion_site_symmetry_1
_geom_torsion_site_symmetry_4
N3 Ag4 N1 C8 -140.2(9) . .
N2 Ag4 N1 C8 0.3(8) . .
N4 Ag4 N1 C8 113.0(9) . .
N3 Ag4 N1 C9 33.1(18) . .
N2 Ag4 N1 C9 173.6(15) . .
N4 Ag4 N1 C9 -73.7(14) . .
N3 Ag4 N2 C7 159.1(8) . .
N1 Ag4 N2 C7 4.1(8) . .
N4 Ag4 N2 C7 -113.3(8) . .
N3 Ag4 N2 N4 -32.0(10) . 2_675
N1 Ag4 N2 N4 172.9(10) . 2_675
N4 Ag4 N2 N4 55.5(9) . 2_675
N1 Ag4 N3 C3 -121.1(10) . .
N2 Ag4 N3 C3 110.9(9) . .
N4 Ag4 N3 C3 -0.4(8) . .
N1 Ag4 N3 C4 64.6(15) . .
N2 Ag4 N3 C4 -63.3(13) . .
N4 Ag4 N3 C4 -174.6(13) . .
N3 Ag4 N4 C2 -2.1(8) . .
N1 Ag4 N4 C2 146.8(8) . .
N2 Ag4 N4 C2 -127.8(8) . .
N3 Ag4 N4 N2 177.5(9) . 3_465
N1 Ag4 N4 N2 -33.6(10) . 3_465
N2 Ag4 N4 N2 51.8(9) . 3_465
N2 N4 C2 C1 5.7(19) 3_465 .
Ag4 N4 C2 C1 -174.7(13) . .
N2 N4 C2 C3 -175.8(9) 3_465 .
Ag4 N4 C2 C3 3.9(13) . .
C4 N3 C3 C2 177.9(12) . .
Ag4 N3 C3 C2 2.7(16) . .
C4 N3 C3 S1 -1.2(14) . .
Ag4 N3 C3 S1 -176.4(5) . .
N4 C2 C3 N3 -4.7(18) . .
C1 C2 C3 N3 174.0(13) . .
N4 C2 C3 S1 174.3(9) . .
C1 C2 C3 S1 -7.0(18) . .
C3 N3 C4 C5 1.5(19) . .
Ag4 N3 C4 C5 175.9(11) . .
N3 C4 C5 S1 -1.1(19) . .
N4 N2 C7 C6 2.6(19) 2_675 .
Ag4 N2 C7 C6 172.5(12) . .
N4 N2 C7 C8 -177.2(9) 2_675 .
Ag4 N2 C7 C8 -7.3(13) . .
C9 N1 C8 C7 -179.3(12) . .
Ag4 N1 C8 C7 -4.5(15) . .
C9 N1 C8 S2 0.7(15) . .
Ag4 N1 C8 S2 175.5(5) . .
N2 C7 C8 N1 8.5(17) . .
C6 C7 C8 N1 -171.4(13) . .
N2 C7 C8 S2 -171.5(9) . .
C6 C7 C8 S2 8.7(17) . .
C8 N1 C9 C10 0(2) . .
Ag4 N1 C9 C10 -173.7(11) . .
N1 C9 C10 S2 0(2) . .
C16 C11 C12 C13 0.00(3) . .
C11 C12 C13 C14 0.00(3) . .
C12 C13 C14 C15 0.00(7) . .
C13 C14 C15 C16 0.00(10) . .
C12 C11 C16 C15 0.00(7) . .
C14 C15 C16 C11 0.00(9) . .
C4 C5 S1 C3 0.3(13) . .
N3 C3 S1 C5 0.5(11) . .
C2 C3 S1 C5 -178.6(12) . .
C9 C10 S2 C8 0.6(14) . .
N1 C8 S2 C10 -0.7(11) . .
C7 C8 S2 C10 179.2(11) . .
